data_1525672
loop_
_publ_author_name
'Berastegui, P.'
'Eriksson, S.G.'
'Hull, S.'

_publ_section_title
;
 A low-temperature structural phase transition in Cs Pb F3
;
_journal_name_full 'Journal of Physics: Condensed Matter'
_journal_page_first 5077
_journal_page_last 5088
_journal_volume 13
_journal_year 2001
_chemical_formula_sum 'Cs F3 Pb'
_chemical_name_systematic 'Cs (Pb F3)'
_space_group_IT_number 161
_symmetry_space_group_name_Hall 'R 3 -2"c'
_symmetry_space_group_name_H-M 'R 3 c :H'
_cell_angle_alpha 90
_cell_angle_beta 90
_cell_angle_gamma 120
_cell_formula_units_Z 6
_cell_length_a 6.84993
_cell_length_b 6.84993
_cell_length_c 16.1205
_cell_volume 655.060
_citation_journal_id_ASTM JCOMEL
_cod_data_source_file Berastegui_JCOMEL_2001_1354.cif
_cod_data_source_block Cs1F3Pb1
_cod_original_cell_volume 655.0605
_cod_original_formula_sum 'Cs1 F3 Pb1'
_cod_database_code 1525672

loop_
_symmetry_equiv_pos_as_xyz
x,y,z
-y,x-y,z
-x+y,-x,z
-y,-x,z+1/2
x,x-y,z+1/2
-x+y,y,z+1/2
x+2/3,y+1/3,z+1/3
-y+2/3,x-y+1/3,z+1/3
-x+y+2/3,-x+1/3,z+1/3
-y+2/3,-x+1/3,z+5/6
x+2/3,x-y+1/3,z+5/6
-x+y+2/3,y+1/3,z+5/6
x+1/3,y+2/3,z+2/3
-y+1/3,x-y+2/3,z+2/3
-x+y+1/3,-x+2/3,z+2/3
-y+1/3,-x+2/3,z+7/6
x+1/3,x-y+2/3,z+7/6
-x+y+1/3,y+2/3,z+7/6

loop_
_atom_site_label
_atom_site_type_symbol
_atom_site_fract_x
_atom_site_fract_y
_atom_site_fract_z
_atom_site_occupancy
_atom_site_U_iso_or_equiv
Cs1 Cs+1 0 0 0.2428 1 0.0
Pb1 Pb+2 0 0 -0.0076 1 0.0
F1 F-1 0.5319 -0.0327 0.25 1 0.0
